data_1533114
loop_
_publ_author_name
'Edwards, A.J.'
'Jones, G.R.'

_publ_section_title
;
 Fluoride Crystal Structures. Part XVI. Dibromine
 Hexadecafluorotriantimonate(V), (Br2)(+) (Sb3 F16)(-)
;
_journal_name_full
;
Journal of the Chemical Society A: Inorganic, Physical, Theoretical (1966-1971)
;
_journal_page_first 2318
_journal_page_last 2320
_journal_volume 1971
_journal_year 1971
_chemical_formula_sum 'Br2 F16 Sb3'
_chemical_name_systematic 'Br2 Sb3 F16'
_space_group_IT_number 15
_symmetry_space_group_name_Hall '-C 2yc'
_symmetry_space_group_name_H-M 'C 1 2/c 1'
_cell_angle_alpha 90
_cell_angle_beta 93.7
_cell_angle_gamma 90
_cell_formula_units_Z 4
_cell_length_a 13.58
_cell_length_b 7.71
_cell_length_c 14.33
_cell_volume 1497.249
_citation_journal_id_ASTM JCSIAP
_cod_data_source_file Edwards_JCSIAP_1971_1471.cif
_cod_data_source_block Br2F16Sb3
_cod_database_code 1533114

loop_
_symmetry_equiv_pos_as_xyz
x,y,z
-x,y,-z+1/2
-x,-y,-z
x,-y,z-1/2
x+1/2,y+1/2,z
-x+1/2,y+1/2,-z+1/2
-x+1/2,-y+1/2,-z
x+1/2,-y+1/2,z-1/2

loop_
_atom_site_label
_atom_site_type_symbol
_atom_site_fract_x
_atom_site_fract_y
_atom_site_fract_z
_atom_site_occupancy
_atom_site_U_iso_or_equiv
F3 F-1 0.2007 -0.3613 0.1004 1 0.0
F6 F-1 0.1799 -0.0171 0.207 1 0.0
F7 F-1 0.0921 0.3175 0.2013 1 0.0
F1 F-1 0.1683 -0.0466 0.0253 1 0.0
F8 F-1 0.0835 0.2606 0.02 1 0.0
Sb1 Sb+5 0.1285 0.144 0.1209 1 0.0
Sb2 Sb+5 0.25 -0.25 0 1 0.0
F4 F-1 0.0112 0.0196 0.1206 1 0.0
F2 F-1 0.3512 -0.1651 0.071 1 0.0
F5 F-1 0.2523 0.2411 0.1068 1 0.0
Br1 Br 0.441 0.1601 0.1965 1 0.0
